data_2103724
loop_
_publ_author_name
'Herbstein, Frank H.'
'Kapon, Moshe'
'Shteiman, Vitaly'

_publ_section_title
;
 Determination of the structure of 2(benzene-1,3,5-tricarboxylic
 acid)&#x00B7;1.5(pyrene)&#x00B7;2(methanol) and comparison with that
 of 2(benzene-1,3,5-tricarboxylic acid)&#x00B7;pyrene&#x00B7;2(ethanol)
;
_journal_issue 5
_journal_name_full 'Acta Crystallographica Section B'
_journal_page_first 692
_journal_page_last 696
_journal_paper_doi 10.1107/S0108768101010527
_journal_volume 57
_journal_year 2001
_chemical_formula_sum 'C88 H70 O28'
_chemical_formula_weight 1575.44
_chemical_name_systematic
;
 ?
;
_space_group_IT_number 2
_symmetry_cell_setting triclinic
_symmetry_space_group_name_Hall '-P 1'
_symmetry_space_group_name_H-M 'P -1'
_audit_creation_method SHELXL-97
_cell_angle_alpha 93.880(2)
_cell_angle_beta 95.020(2)
_cell_angle_gamma 90.140(3)
_cell_formula_units_Z 1
_cell_length_a 9.5330(5)
_cell_length_b 13.5400(7)
_cell_length_c 14.6440(9)
_cell_measurement_reflns_used 7840
_cell_measurement_temperature 293(2)
_cell_measurement_theta_max 25.04
_cell_measurement_theta_min 2.0
_cell_volume 1878.57(18)
_computing_cell_refinement 'DENZO-SMN (Otwinowski & Minor 1997)'
_computing_data_collection 'Nonius (1997), KappaCCD Collect Program'
_computing_data_reduction 'HKL Denzo and Scalepack (Otwinowski & Minor 1997)'
_computing_molecular_graphics
;
 Molecular Structure Corporation (1999).
 ORTEP. TEXRAY Structure Analysis Package.
 MSC, 3200 Research Forest Drive, The
 Woodlands,TX 77381, USA.
;
_computing_publication_material 'SHELXL-97 (Sheldrick, 1997), CrystalMaker (Palmer, 1999)'
_computing_structure_refinement 'SHELXL-97 (Sheldrick, 1997)'
_computing_structure_solution 'SHELXS-97 (Sheldrick, 1990)'
_diffrn_ambient_temperature 293(2)
_diffrn_measured_fraction_theta_full .997
_diffrn_measured_fraction_theta_max .997
_diffrn_measurement_device_type KappaCCD
_diffrn_measurement_method CCD
_diffrn_radiation_monochromator graphite
_diffrn_radiation_source 'fine-focus sealed tube'
_diffrn_radiation_type MoK\a
_diffrn_radiation_wavelength .71070
_diffrn_reflns_av_R_equivalents .0000
_diffrn_reflns_av_sigmaI/netI .0690
_diffrn_reflns_limit_h_max 11
_diffrn_reflns_limit_h_min 0
_diffrn_reflns_limit_k_max 16
_diffrn_reflns_limit_k_min -16
_diffrn_reflns_limit_l_max 17
_diffrn_reflns_limit_l_min -17
_diffrn_reflns_number 6639
_diffrn_reflns_theta_full 25.04
_diffrn_reflns_theta_max 25.04
_diffrn_reflns_theta_min 1.40
_exptl_absorpt_coefficient_mu .105
_exptl_absorpt_correction_type none
_exptl_crystal_colour brown
_exptl_crystal_density_diffrn 1.393
_exptl_crystal_density_method 'not measured'
_exptl_crystal_description prism
_exptl_crystal_F_000 822
_exptl_crystal_size_max .35
_exptl_crystal_size_mid .30
_exptl_crystal_size_min .25
_refine_diff_density_max .238
_refine_diff_density_min -.166
_refine_ls_extinction_coef .018(3)
_refine_ls_extinction_method SHELXL
_refine_ls_goodness_of_fit_ref 1.021
_refine_ls_hydrogen_treatment mixed
_refine_ls_matrix_type full
_refine_ls_number_parameters 655
_refine_ls_number_reflns 6639
_refine_ls_number_restraints 0
_refine_ls_restrained_S_all 1.021
_refine_ls_R_factor_all .1188
_refine_ls_R_factor_gt .0577
_refine_ls_shift/su_max .005
_refine_ls_shift/su_mean .001
_refine_ls_structure_factor_coef Fsqd
_refine_ls_weighting_details 'calc w=1/[\s^2^(Fo^2^)+(0.0580P)^2^+0.2978P] where P=(Fo^2^+2Fc^2^)/3'
_refine_ls_weighting_scheme calc
_refine_ls_wR_factor_ref .1409
_reflns_number_gt 3827
_reflns_number_total 6639
_reflns_threshold_expression >2sigma(I)
_cod_data_source_file bk0091.cif
_cod_data_source_block tmapyr
_cod_depositor_comments
;
The following automatic conversions were performed:
'_symmetry_cell_setting' value 'Triclinic' changed to 'triclinic'
according to '/home/saulius/struct/CIF-dictionaries/cif_core.dic'
dictionary named 'cif_core.dic' version 2.4.1 from 2010-06-29.

Automatic conversion script
Id: cif_fix_enum 1527 2010-12-29 10:47:43Z saulius 

The following automatic conversions were performed:

'_symmetry_cell_setting' value 'Triclinic' changed to 'triclinic'
according to /home/saulius/struct/CIF-dictionaries/cif_core.dic
dictionary named 'cif_core.dic' version 2.4.1 from 2010-06-29.

Automatic conversion script
Id: cif_fix_values 1715 2011-07-08 13:25:40Z adriana 
;
_cod_original_sg_symbol_H-M P-1
_cod_database_code 2103724
_cod_database_fobs_code 2103724

loop_
_symmetry_equiv_pos_as_xyz
'x, y, z'
'-x, -y, -z'

loop_
_atom_site_label
_atom_site_fract_x
_atom_site_fract_y
_atom_site_fract_z
_atom_site_U_iso_or_equiv
_atom_site_adp_type
_atom_site_calc_flag
_atom_site_refinement_flags
_atom_site_occupancy
_atom_site_type_symbol
C1 .4224(2) .91240(17) .24107(16) .0450(6) Uani d . 1 C
C2 .3746(3) .94852(18) .32396(18) .0478(6) Uani d . 1 C
C3 .4265(2) 1.03779(17) .36599(16) .0443(6) Uani d . 1 C
C4 .5248(2) 1.09116(18) .32459(18) .0468(6) Uani d . 1 C
C5 .5716(2) 1.05629(17) .24158(17) .0458(6) Uani d . 1 C
C6 .5208(3) .96617(18) .19998(19) .0483(6) Uani d . 1 C
C7 .3674(3) .81756(18) .19504(19) .0524(7) Uani d . 1 C
C8 .3794(3) 1.07867(18) .45520(18) .0500(6) Uani d . 1 C
C9 .6729(2) 1.11616(17) .19628(18) .0484(6) Uani d . 1 C
O10 .4170(2) .78509(13) .12282(14) .0722(6) Uani d . 1 O
O11 .2711(2) .77369(14) .23194(14) .0729(6) Uani d . 1 O
O12 .2810(2) 1.02586(14) .48618(14) .0685(6) Uani d . 1 O
O13 .4304(2) 1.15272(14) .49533(13) .0705(6) Uani d . 1 O
O14 .71991(19) 1.19484(13) .23637(13) .0642(5) Uani d . 1 O
O15 .70589(19) 1.08326(14) .11754(14) .0684(6) Uani d . 1 O
C16 .1915(2) .46915(16) .03896(16) .0437(6) Uani d . 1 C
C17 .0898(2) .41711(17) .07887(18) .0439(6) Uani d . 1 C
C18 .0374(2) .32817(16) .03695(16) .0437(6) Uani d . 1 C
C19 .0879(3) .29080(19) -.04426(18) .0482(6) Uani d . 1 C
C20 .1905(2) .34239(17) -.08451(17) .0470(6) Uani d . 1 C
C21 .2418(3) .43170(18) -.04320(17) .0481(6) Uani d . 1 C
C22 .2436(3) .56566(17) .08294(18) .0477(6) Uani d . 1 C
C23 -.0711(2) .27235(17) .07904(18) .0482(6) Uani d . 1 C
C24 .2423(3) .29838(19) -.17123(19) .0543(7) Uani d . 1 C
O25 .3396(2) .61008(14) .04615(14) .0746(6) Uani d . 1 O
O26 .19201(19) .60031(13) .15391(13) .0623(5) Uani d . 1 O
O27 -.1129(2) .30864(13) .15392(14) .0641(5) Uani d . 1 O
O28 -.1180(2) .19280(13) .03883(13) .0681(6) Uani d . 1 O
O29 .2051(2) .21756(15) -.20487(14) .0822(7) Uani d . 1 O
O30 .3321(2) .35434(14) -.20649(14) .0709(6) Uani d . 1 O
C31 .3055(4) .1082(3) .0585(2) .0851(10) Uani d . 1 C
C32 .3880(4) .1884(3) .0657(2) .0834(11) Uani d . 1 C
C33 .3848(3) .2630(2) .1395(2) .0659(8) Uani d . 1 C
C34 .4688(4) .3483(3) .1483(3) .0891(11) Uani d . 1 C
C35 .4582(4) .4168(3) .2189(4) .0974(13) Uani d . 1 C
C36 .3650(4) .4057(3) .2838(3) .0853(11) Uani d . 1 C
C37 .2783(3) .3210(2) .2804(2) .0611(7) Uani d . 1 C
C38 .1803(4) .3051(3) .3458(2) .0744(9) Uani d . 1 C
C39 .1004(3) .2242(3) .3398(2) .0718(9) Uani d . 1 C
C40 .1074(3) .1491(2) .2663(2) .0592(7) Uani d . 1 C
C41 .0245(3) .0639(3) .2594(3) .0832(11) Uani d . 1 C
C42 .0320(4) -.0041(3) .1868(4) .0980(13) Uani d . 1 C
C43 .1213(4) .0080(2) .1208(3) .0881(11) Uani d . 1 C
C44 .2095(3) .0917(2) .1249(2) .0659(8) Uani d . 1 C
C45 .2025(3) .16312(18) .19952(17) .0482(6) Uani d . 1 C
C46 .2882(3) .24936(19) .20683(18) .0506(6) Uani d . 1 C
C47 .7631(4) .3628(3) .4108(4) .0855(11) Uani d . 1 C
C48 .8687(3) .4360(2) .4134(2) .0632(8) Uani d . 1 C
C49 .9461(2) .46348(18) .49768(19) .0513(6) Uani d . 1 C
C50 .9164(3) .4182(2) .5787(2) .0655(8) Uani d . 1 C
C51 .8089(4) .3467(3) .5717(4) .0936(12) Uani d . 1 C
C52 .7353(4) .3198(3) .4893(4) .1012(14) Uani d . 1 C
C53 .9017(4) .4835(3) .3339(3) .0789(10) Uani d . 1 C
C54 .9974(4) .4486(3) .6624(3) .0792(10) Uani d . 1 C
O55 .8316(2) .89668(16) .37023(16) .0750(6) Uani d . 1 O
C56 .9601(6) .8527(5) .4014(4) .1114(15) Uani d . 1 C
O57 .5858(3) .7016(2) .36560(17) .0946(8) Uani d . 1 O
C58 .6061(6) .6252(3) .4244(3) .1074(13) Uani d . 1 C
H58A .7005 .6285 .4533 .30(4) Uiso calc R 1 H
H58B .5912 .5627 .3899 .21(2) Uiso calc R 1 H
H58C .5406 .6317 .4706 .22(3) Uiso calc R 1 H
H2 .302(3) .9097(19) .3514(18) .065(8) Uiso d . 1 H
H4 .559(3) 1.155(2) .3513(18) .070(8) Uiso d . 1 H
H6 .554(2) .9401(17) .1421(18) .056(7) Uiso d . 1 H
H11 .236(4) .704(3) .193(3) .159(16) Uiso d . 1 H
H12 .248(3) 1.056(2) .540(2) .093(11) Uiso d . 1 H
H15 .787(4) 1.133(3) .085(3) .159(16) Uiso d . 1 H
H17 .056(2) .4431(16) .1357(16) .043(6) Uiso d . 1 H
H19 .058(3) .2310(19) -.0719(18) .061(8) Uiso d . 1 H
H21 .313(2) .4710(16) -.0716(16) .049(6) Uiso d . 1 H
H25 .380(4) .685(3) .084(3) .152(15) Uiso d . 1 H
H27 -.184(5) .255(4) .192(3) .189(19) Uiso d . 1 H
H30 .369(4) .325(3) -.259(3) .116(13) Uiso d . 1 H
H31 .313(4) .053(3) .002(3) .140(14) Uiso d . 1 H
H32 .450(3) .195(2) .022(2) .078(9) Uiso d . 1 H
H34 .534(4) .360(3) .099(3) .113(12) Uiso d . 1 H
H35 .517(4) .480(3) .224(3) .126(13) Uiso d . 1 H
H36 .351(3) .450(3) .334(2) .096(12) Uiso d . 1 H
H38 .172(3) .360(2) .397(2) .106(11) Uiso d . 1 H
H39 .034(3) .211(2) .385(2) .107(11) Uiso d . 1 H
H41 -.040(4) .051(2) .307(3) .110(12) Uiso d . 1 H
H42 -.028(4) -.068(3) .184(3) .123(13) Uiso d . 1 H
H43 .133(3) -.036(3) .070(2) .096(11) Uiso d . 1 H
H47 .713(4) .348(3) .352(3) .117(14) Uiso d . 1 H
H51 .789(4) .314(3) .628(3) .128(14) Uiso d . 1 H
H52 .652(4) .265(3) .488(3) .151(15) Uiso d . 1 H
H53 .847(3) .460(2) .276(2) .092(11) Uiso d . 1 H
H54 .977(3) .416(2) .717(2) .099(11) Uiso d . 1 H
H55 .787(5) .863(4) .312(4) .18(2) Uiso d . 1 H
H56A 1.012(5) .840(4) .356(4) .17(2) Uiso d . 1 H
H56B .938(6) .788(5) .425(4) .22(3) Uiso d . 1 H
H56C 1.008(7) .891(5) .452(5) .24(3) Uiso d . 1 H
H57 .594(5) .758(4) .403(3) .153(18) Uiso d . 1 H

loop_
_atom_site_aniso_label
_atom_site_aniso_U_11
_atom_site_aniso_U_22
_atom_site_aniso_U_33
_atom_site_aniso_U_12
_atom_site_aniso_U_13
_atom_site_aniso_U_23
C1 .0526(14) .0406(13) .0418(15) -.0113(11) .0102(12) -.0043(11)
C2 .0535(15) .0436(14) .0471(16) -.0100(12) .0139(12) -.0022(12)
C3 .0492(14) .0410(13) .0427(15) -.0038(11) .0086(11) -.0035(11)
C4 .0493(14) .0393(14) .0517(17) -.0083(12) .0083(12) -.0027(12)
C5 .0481(14) .0407(13) .0491(16) -.0077(11) .0110(12) -.0020(12)
C6 .0548(15) .0443(14) .0465(16) -.0122(12) .0155(13) -.0056(12)
C7 .0628(16) .0454(14) .0502(17) -.0192(13) .0173(14) -.0020(13)
C8 .0572(15) .0431(14) .0501(17) -.0035(13) .0125(13) -.0032(13)
C9 .0494(14) .0416(14) .0546(18) -.0114(12) .0142(13) -.0063(13)
O10 .0922(14) .0616(12) .0640(13) -.0361(10) .0377(11) -.0240(10)
O11 .0982(15) .0569(11) .0662(14) -.0397(11) .0367(12) -.0141(10)
O12 .0833(13) .0672(12) .0570(13) -.0223(10) .0322(11) -.0139(10)
O13 .0851(13) .0612(12) .0651(13) -.0198(10) .0260(11) -.0218(10)
O14 .0691(12) .0487(10) .0753(14) -.0252(9) .0253(10) -.0159(9)
O15 .0749(12) .0677(12) .0641(14) -.0311(10) .0319(10) -.0164(10)
C16 .0525(14) .0368(13) .0417(15) -.0095(11) .0040(12) .0026(11)
C17 .0498(14) .0391(13) .0430(16) -.0066(11) .0068(12) .0005(12)
C18 .0487(14) .0388(13) .0428(15) -.0083(11) .0027(11) -.0006(11)
C19 .0578(16) .0376(14) .0481(17) -.0105(12) .0030(13) -.0020(12)
C20 .0544(15) .0427(14) .0434(16) -.0112(12) .0061(12) -.0019(12)
C21 .0574(15) .0441(14) .0432(16) -.0111(12) .0090(13) .0011(12)
C22 .0548(15) .0411(13) .0472(16) -.0130(12) .0087(13) -.0018(12)
C23 .0524(14) .0421(14) .0498(17) -.0149(12) .0078(13) -.0026(13)
C24 .0601(16) .0525(16) .0499(17) -.0125(13) .0097(13) -.0064(13)
O25 .0998(15) .0601(12) .0660(14) -.0446(11) .0378(11) -.0184(10)
O26 .0785(12) .0514(11) .0582(12) -.0219(9) .0268(10) -.0149(9)
O27 .0789(12) .0519(11) .0632(13) -.0224(9) .0274(10) -.0093(9)
O28 .0823(13) .0553(11) .0673(13) -.0333(10) .0248(10) -.0148(10)
O29 .1092(16) .0673(13) .0703(15) -.0345(12) .0352(12) -.0286(11)
O30 .0929(14) .0602(12) .0623(14) -.0254(11) .0354(12) -.0122(10)
C31 .108(3) .091(3) .059(2) .024(2) .018(2) .003(2)
C32 .087(2) .107(3) .063(2) .026(2) .035(2) .023(2)
C33 .0597(17) .074(2) .068(2) .0035(15) .0112(15) .0273(17)
C34 .069(2) .096(3) .107(3) -.009(2) .006(2) .044(3)
C35 .079(3) .082(3) .130(4) -.027(2) -.016(3) .033(3)
C36 .092(3) .066(2) .091(3) -.004(2) -.023(2) -.004(2)
C37 .0608(17) .0546(17) .065(2) .0019(14) -.0112(15) .0014(15)
C38 .082(2) .085(2) .053(2) .020(2) .0050(17) -.0094(18)
C39 .071(2) .091(3) .058(2) .0123(19) .0197(17) .0154(19)
C40 .0570(16) .0605(17) .063(2) .0010(14) .0085(14) .0177(15)
C41 .067(2) .079(3) .107(3) -.0076(18) .011(2) .033(2)
C42 .085(3) .072(3) .136(4) -.018(2) -.003(3) .017(3)
C43 .109(3) .053(2) .096(3) .001(2) -.011(2) -.015(2)
C44 .079(2) .0565(17) .061(2) .0092(15) .0005(16) -.0024(15)
C45 .0539(15) .0465(14) .0451(16) .0031(12) .0049(12) .0079(12)
C46 .0530(15) .0509(15) .0488(17) .0040(12) .0032(12) .0113(13)
C47 .069(2) .080(2) .102(3) -.0017(19) .006(2) -.035(2)
C48 .0599(17) .0583(17) .070(2) .0032(14) .0102(16) -.0122(16)
C49 .0542(15) .0478(14) .0524(17) .0013(11) .0172(13) -.0086(13)
C50 .0724(19) .0557(17) .072(2) .0017(15) .0310(17) -.0005(15)
C51 .104(3) .069(2) .116(4) -.012(2) .058(3) .008(2)
C52 .088(3) .080(3) .137(4) -.024(2) .042(3) -.026(3)
C53 .087(2) .089(3) .058(2) .017(2) .001(2) -.015(2)
C54 .106(3) .080(2) .057(2) .015(2) .029(2) .010(2)
O55 .0800(15) .0840(15) .0612(14) -.0085(12) .0255(12) -.0170(12)
C56 .115(4) .135(4) .086(3) .027(3) .017(3) .006(3)
O57 .143(2) .0753(16) .0687(17) -.0128(15) .0480(15) -.0187(14)
C58 .152(4) .084(3) .088(3) .024(2) .028(3) -.004(2)

loop_
_atom_type_symbol
_atom_type_description
_atom_type_scat_dispersion_real
_atom_type_scat_dispersion_imag
_atom_type_scat_source
C C .0033 .0016 'International Tables Vol C Tables 4.2.6.8 and 6.1.1.4'
H H .0000 .0000 'International Tables Vol C Tables 4.2.6.8 and 6.1.1.4'
O O .0106 .0060 'International Tables Vol C Tables 4.2.6.8 and 6.1.1.4'

loop_
_geom_angle_atom_site_label_1
_geom_angle_atom_site_label_2
_geom_angle_atom_site_label_3
_geom_angle_site_symmetry_1
_geom_angle_site_symmetry_3
_geom_angle
C6 C1 C2 . . 120.0(2)
C6 C1 C7 . . 119.4(2)
C2 C1 C7 . . 120.7(2)
C3 C2 C1 . . 120.0(2)
C4 C3 C2 . . 119.7(2)
C4 C3 C8 . . 118.5(2)
C2 C3 C8 . . 121.8(2)
C5 C4 C3 . . 120.6(2)
C4 C5 C6 . . 119.6(2)
C4 C5 C9 . . 120.0(2)
C6 C5 C9 . . 120.4(2)
C1 C6 C5 . . 120.0(2)
O10 C7 O11 . . 123.6(2)
O10 C7 C1 . . 119.0(2)
O11 C7 C1 . . 117.4(2)
O13 C8 O12 . . 123.7(2)
O13 C8 C3 . . 122.4(2)
O12 C8 C3 . . 113.9(2)
O14 C9 O15 . . 123.8(2)
O14 C9 C5 . . 119.0(2)
O15 C9 C5 . . 117.3(2)
C17 C16 C21 . . 120.1(2)
C17 C16 C22 . . 119.5(2)
C21 C16 C22 . . 120.4(2)
C18 C17 C16 . . 120.0(2)
C17 C18 C19 . . 119.8(2)
C17 C18 C23 . . 120.3(2)
C19 C18 C23 . . 119.9(2)
C18 C19 C20 . . 120.5(2)
C21 C20 C19 . . 119.7(2)
C21 C20 C24 . . 122.0(2)
C19 C20 C24 . . 118.3(2)
C20 C21 C16 . . 119.9(2)
O26 C22 O25 . . 122.7(2)
O26 C22 C16 . . 119.4(2)
O25 C22 C16 . . 117.9(2)
O28 C23 O27 . . 123.4(2)
O28 C23 C18 . . 118.8(2)
O27 C23 C18 . . 117.8(2)
O29 C24 O30 . . 123.4(2)
O29 C24 C20 . . 122.6(2)
O30 C24 C20 . . 114.0(2)
C32 C31 C44 . . 121.3(3)
C31 C32 C33 . . 122.5(3)
C34 C33 C46 . . 118.6(3)
C34 C33 C32 . . 123.8(3)
C46 C33 C32 . . 117.6(3)
C35 C34 C33 . . 120.6(4)
C34 C35 C36 . . 121.7(4)
C35 C36 C37 . . 121.0(4)
C36 C37 C46 . . 117.7(3)
C36 C37 C38 . . 123.6(3)
C46 C37 C38 . . 118.7(3)
C39 C38 C37 . . 121.5(3)
C38 C39 C40 . . 121.7(3)
C41 C40 C45 . . 119.6(3)
C41 C40 C39 . . 122.2(3)
C45 C40 C39 . . 118.2(3)
C42 C41 C40 . . 120.0(4)
C43 C42 C41 . . 121.7(4)
C42 C43 C44 . . 120.9(4)
C43 C44 C45 . . 118.1(3)
C43 C44 C31 . . 123.5(3)
C45 C44 C31 . . 118.4(3)
C40 C45 C44 . . 119.7(3)
C40 C45 C46 . . 119.7(2)
C44 C45 C46 . . 120.6(2)
C37 C46 C45 . . 120.1(2)
C37 C46 C33 . . 120.4(3)
C45 C46 C33 . . 119.6(3)
C52 C47 C48 . . 120.4(4)
C47 C48 C49 . . 119.0(3)
C47 C48 C53 . . 122.8(4)
C49 C48 C53 . . 118.2(3)
C48 C49 C49 . 2_766 120.3(3)
C48 C49 C50 . . 120.1(3)
C49 C49 C50 2_766 . 119.6(3)
C51 C50 C49 . . 118.1(3)
C51 C50 C54 . . 123.9(4)
C49 C50 C54 . . 118.0(3)
C52 C51 C50 . . 121.3(4)
C47 C52 C51 . . 121.1(4)
C54 C53 C48 2_766 . 121.9(4)
C53 C54 C50 2_766 . 122.0(3)

loop_
_geom_bond_atom_site_label_1
_geom_bond_atom_site_label_2
_geom_bond_site_symmetry_2
_geom_bond_distance
C1 C6 . 1.388(3)
C1 C2 . 1.392(3)
C1 C7 . 1.482(3)
C2 C3 . 1.388(3)
C3 C4 . 1.387(3)
C3 C8 . 1.490(3)
C4 C5 . 1.385(3)
C5 C6 . 1.393(3)
C5 C9 . 1.487(3)
C7 O10 . 1.249(3)
C7 O11 . 1.271(3)
C8 O13 . 1.206(3)
C8 O12 . 1.308(3)
C9 O14 . 1.244(3)
C9 O15 . 1.274(3)
C16 C17 . 1.389(3)
C16 C21 . 1.398(3)
C16 C22 . 1.482(3)
C17 C18 . 1.386(3)
C18 C19 . 1.387(3)
C18 C23 . 1.480(3)
C19 C20 . 1.395(3)
C20 C21 . 1.383(3)
C20 C24 . 1.490(3)
C22 O26 . 1.252(3)
C22 O25 . 1.272(3)
C23 O28 . 1.254(3)
C23 O27 . 1.268(3)
C24 O29 . 1.209(3)
C24 O30 . 1.304(3)
C31 C32 . 1.333(5)
C31 C44 . 1.420(4)
C32 C33 . 1.430(5)
C33 C34 . 1.396(5)
C33 C46 . 1.427(4)
C34 C35 . 1.353(6)
C35 C36 . 1.372(6)
C36 C37 . 1.407(4)
C37 C46 . 1.410(4)
C37 C38 . 1.421(4)
C38 C39 . 1.326(4)
C39 C40 . 1.436(4)
C40 C41 . 1.390(4)
C40 C45 . 1.412(3)
C41 C42 . 1.365(5)
C42 C43 . 1.360(5)
C43 C44 . 1.405(5)
C44 C45 . 1.415(4)
C45 C46 . 1.416(3)
C47 C52 . 1.368(6)
C47 C48 . 1.407(4)
C48 C49 . 1.408(4)
C48 C53 . 1.425(5)
C49 C49 2_766 1.419(5)
C49 C50 . 1.422(4)
C50 C51 . 1.400(5)
C50 C54 . 1.426(5)
C51 C52 . 1.369(6)
C53 C54 2_766 1.324(5)
C54 C53 2_766 1.324(5)
O55 C56 . 1.416(5)
O57 C58 . 1.394(4)
